data_2311379
loop_
_publ_author_name
'Yartsev, Yegor'
'Palchikov, Vitaliy'
'Gaponov, Alexandr'
'Shishkina, Svitlana'

_publ_section_title
;
 Crystal structure of
 5-chloro-<i>N</i><sup>1</sup>-(5-phenyl-1<i>H</i>-pyrazol-3-yl)benzene-1,2-di-amine.
;
_journal_issue 'Pt 6'
_journal_name_full 'Acta crystallographica. Section E, Crystallographic communications'
_journal_page_first 876
_journal_page_last 879
_journal_paper_doi 10.1107/S2056989017007381
_journal_volume 73
_journal_year 2017
_chemical_formula_iupac 'C15 H13 Cl N4'
_chemical_formula_moiety 'C15 H13 Cl N4'
_chemical_formula_sum 'C15 H13 Cl N4'
_chemical_formula_weight 284.74
_chemical_name_systematic
;
5-Chloro-<i>N</i>^1^-(5-phenyl-1<i>H</i>-pyrazol-3-yl)benzene-1,2-diamine
;
_space_group_crystal_system monoclinic
_space_group_IT_number 14
_space_group_name_Hall '-P 2ybc'
_space_group_name_H-M_alt 'P 1 21/c 1'
_atom_sites_solution_hydrogens mixed
_atom_sites_solution_primary direct
_atom_sites_solution_secondary difmap
_audit_creation_method SHELXL-2014/7
_cell_angle_alpha 90
_cell_angle_beta 102.776(18)
_cell_angle_gamma 90
_cell_formula_units_Z 8
_cell_length_a 10.0709(17)
_cell_length_b 20.322(6)
_cell_length_c 13.886(4)
_cell_measurement_reflns_used 5031
_cell_measurement_temperature 293(2)
_cell_measurement_theta_max 31.52
_cell_measurement_theta_min 2.03
_cell_volume 2771.6(13)
_computing_cell_refinement
;
CrysAlis CCD (Agilent, 2012)
;
_computing_data_collection
;
CrysAlis CCD (Agilent, 2012)
;
_computing_data_reduction
;
CrysAlis RED (Agilent, 2012)
;
_computing_molecular_graphics
;
PLATON (Spek, 2009) and Mercury (Macrae <i>et al.</i>,  2008)
;
_computing_publication_material
;
SHELXL2014 (Sheldrick, 2015) and PLATON (Spek, 2009)
;
_computing_structure_refinement
;
SHELXL2014 (Sheldrick, 2015)
;
_computing_structure_solution
;
SHELXS2014 (Sheldrick, 2008)
;
_diffrn_ambient_temperature 293(2)
_diffrn_detector_area_resol_mean 16.1827
_diffrn_measured_fraction_theta_full 0.985
_diffrn_measured_fraction_theta_max 0.985
_diffrn_measurement_device_type 'Agilent Xcalibur Sapphire3'
_diffrn_measurement_method \w-scan
_diffrn_radiation_type MoK\a
_diffrn_radiation_wavelength 0.71073
_diffrn_reflns_av_R_equivalents 0.0271
_diffrn_reflns_limit_h_max 11
_diffrn_reflns_limit_h_min -11
_diffrn_reflns_limit_k_max 24
_diffrn_reflns_limit_k_min -24
_diffrn_reflns_limit_l_max 15
_diffrn_reflns_limit_l_min -16
_diffrn_reflns_number 15157
_diffrn_reflns_theta_full 24.995
_diffrn_reflns_theta_max 24.995
_diffrn_reflns_theta_min 2.487
_exptl_absorpt_coefficient_mu 0.270
_exptl_absorpt_correction_T_max 1.000
_exptl_absorpt_correction_T_min 0.649
_exptl_absorpt_correction_type multi-scan
_exptl_absorpt_process_details
;
(CrysAlis RED; Agilent, 2012).
;
_exptl_crystal_colour colourless
_exptl_crystal_density_diffrn 1.365
_exptl_crystal_description parallelepiped
_exptl_crystal_F_000 1184
_exptl_crystal_size_max 0.200
_exptl_crystal_size_mid 0.100
_exptl_crystal_size_min 0.100
_refine_diff_density_max 0.159
_refine_diff_density_min -0.211
_refine_ls_extinction_method none
_refine_ls_goodness_of_fit_ref 0.937
_refine_ls_hydrogen_treatment mixed
_refine_ls_matrix_type full
_refine_ls_number_parameters 393
_refine_ls_number_reflns 4795
_refine_ls_number_restraints 0
_refine_ls_restrained_S_all 0.937
_refine_ls_R_factor_all 0.0635
_refine_ls_R_factor_gt 0.0369
_refine_ls_shift/su_max 0.001
_refine_ls_shift/su_mean 0.000
_refine_ls_structure_factor_coef Fsqd
_refine_ls_weighting_details 'w=1/[\s^2^(Fo^2^)+(0.0640P)^2^] where P=(Fo^2^+2Fc^2^)/3'
_refine_ls_weighting_scheme calc
_refine_ls_wR_factor_gt 0.0947
_refine_ls_wR_factor_ref 0.1023
_reflns_number_gt 3132
_reflns_number_total 4795
_reflns_threshold_expression 'I > 2\s(I)'
_cod_data_source_file su5369sup1.cif
_cod_data_source_block I
_cod_original_cell_volume 2771.7(12)
_cod_original_sg_symbol_H-M 'P 21/c'
_cod_database_code 2311379
_shelx_space_group_comment
;
The symmetry employed for this shelxl refinement is uniquely defined
by the following loop, which should always be used as a source of
symmetry information in preference to the above space-group names.
They are only intended as comments.
;
_shelx_estimated_absorpt_t_min 0.948
_shelx_estimated_absorpt_t_max 0.973

loop_
_space_group_symop_id
_space_group_symop_operation_xyz
1 x,y,z
2 -x,1/2+y,1/2-z
3 -x,-y,-z
4 x,1/2-y,1/2+z

loop_
_atom_site_aniso_label
_atom_site_aniso_U_11
_atom_site_aniso_U_22
_atom_site_aniso_U_33
_atom_site_aniso_U_12
_atom_site_aniso_U_13
_atom_site_aniso_U_23
Cl1A 0.1159(5) 0.0493(3) 0.0465(3) -0.0072(3) 0.0021(3) 0.0085(2)
Cl1B 0.1147(5) 0.0600(4) 0.0563(3) 0.0078(3) 0.0148(3) 0.0152(3)
N1A 0.0554(9) 0.0491(9) 0.0332(8) 0.0080(8) 0.0110(7) -0.0007(7)
N2A 0.0530(10) 0.0473(9) 0.0363(8) 0.0095(9) 0.0087(8) -0.0029(7)
N3A 0.0674(11) 0.0510(10) 0.0297(8) 0.0155(9) 0.0120(8) 0.0032(7)
N4A 0.0593(11) 0.0478(11) 0.0510(10) 0.0010(9) 0.0224(9) -0.0045(8)
C1A 0.0506(11) 0.0394(10) 0.0353(9) -0.0022(9) 0.0110(9) 0.0019(8)
C2A 0.0547(11) 0.0487(11) 0.0330(9) 0.0085(10) 0.0059(9) 0.0024(8)
C3A 0.0503(11) 0.0394(10) 0.0349(9) 0.0028(9) 0.0122(9) 0.0033(8)
C4A 0.0456(10) 0.0374(10) 0.0349(9) 0.0002(9) 0.0025(8) -0.0057(8)
C5A 0.0448(10) 0.0397(10) 0.0403(10) -0.0049(9) 0.0065(8) -0.0070(8)
C6A 0.0520(12) 0.0440(11) 0.0577(12) 0.0048(10) 0.0085(10) -0.0110(10)
C7A 0.0652(14) 0.0389(11) 0.0615(13) 0.0079(11) -0.0037(11) -0.0020(10)
C8A 0.0666(13) 0.0386(11) 0.0404(10) -0.0064(10) -0.0032(10) -0.0010(8)
C9A 0.0557(11) 0.0439(11) 0.0363(10) -0.0007(10) 0.0059(9) -0.0035(8)
C10A 0.0543(11) 0.0378(10) 0.0365(9) -0.0060(9) 0.0130(9) -0.0006(8)
C11A 0.0550(12) 0.0610(13) 0.0452(11) -0.0021(11) 0.0103(10) -0.0064(10)
C12A 0.0704(14) 0.0710(14) 0.0434(12) -0.0096(12) 0.0070(11) -0.0121(10)
C13A 0.0803(15) 0.0569(13) 0.0451(12) -0.0094(12) 0.0224(12) -0.0136(10)
C14A 0.0703(14) 0.0598(13) 0.0566(13) 0.0066(12) 0.0261(12) -0.0080(11)
C15A 0.0580(12) 0.0562(12) 0.0448(11) 0.0044(11) 0.0096(10) -0.0028(9)
N1B 0.0612(10) 0.0596(10) 0.0348(8) 0.0172(9) 0.0124(8) 0.0032(7)
N2B 0.0591(11) 0.0596(11) 0.0360(9) 0.0234(9) 0.0123(8) 0.0060(8)
N3B 0.0626(11) 0.0525(10) 0.0327(8) 0.0131(8) 0.0135(8) 0.0021(8)
N4B 0.0554(11) 0.0484(11) 0.0526(10) 0.0004(9) 0.0193(9) -0.0085(8)
C1B 0.0440(10) 0.0442(10) 0.0359(9) 0.0008(9) 0.0090(8) 0.0053(8)
C2B 0.0483(11) 0.0489(11) 0.0360(10) 0.0101(9) 0.0047(8) 0.0016(8)
C3B 0.0456(11) 0.0437(10) 0.0384(10) 0.0034(9) 0.0112(9) 0.0040(8)
C4B 0.0437(10) 0.0413(10) 0.0373(10) 0.0005(9) 0.0010(8) -0.0048(8)
C5B 0.0446(10) 0.0452(11) 0.0408(10) -0.0032(9) 0.0061(8) -0.0102(9)
C6B 0.0586(12) 0.0474(12) 0.0565(12) 0.0068(10) 0.0117(10) -0.0089(10)
C7B 0.0703(14) 0.0457(12) 0.0584(13) 0.0114(11) 0.0020(11) -0.0052(10)
C8B 0.0671(13) 0.0460(12) 0.0435(10) -0.0013(11) 0.0016(10) -0.0017(9)
C9B 0.0549(12) 0.0472(11) 0.0401(10) 0.0027(10) 0.0066(9) -0.0033(9)
C10B 0.0416(10) 0.0427(10) 0.0380(9) -0.0035(9) 0.0119(8) 0.0025(8)
C11B 0.0607(12) 0.0507(12) 0.0423(11) 0.0063(10) 0.0096(10) 0.0021(9)
C12B 0.0603(13) 0.0687(14) 0.0383(10) -0.0018(12) 0.0073(10) 0.0015(10)
C13B 0.0583(12) 0.0567(12) 0.0459(11) -0.0104(11) 0.0178(10) -0.0134(10)
C14B 0.0655(13) 0.0531(12) 0.0565(13) 0.0059(11) 0.0206(11) -0.0018(10)
C15B 0.0596(12) 0.0520(12) 0.0451(11) 0.0099(10) 0.0148(10) 0.0075(9)

loop_
_atom_site_type_symbol
_atom_site_label
_atom_site_fract_x
_atom_site_fract_y
_atom_site_fract_z
_atom_site_U_iso_or_equiv
_atom_site_thermal_displace_type
_atom_site_calc_flag
_atom_site_refinement_flags
_atom_site_occupancy
Cl Cl1A 0.49786(7) 0.24353(3) 0.83066(4) 0.0730(2) Uani d . 1.000
Cl Cl1B 0.96923(7) 0.24226(3) 0.84367(4) 0.0776(2) Uani d . 1.000
N N1A 0.21769(16) 0.51489(7) 0.60279(10) 0.0457(5) Uani d . 1.000
N N2A 0.18787(17) 0.55321(8) 0.67697(11) 0.0457(5) Uani d . 1.000
N N3A 0.39006(18) 0.44024(8) 0.58852(12) 0.0492(6) Uani d . 1.000
N N4A 0.55691(19) 0.39198(9) 0.47173(13) 0.0511(6) Uani d . 1.000
C C1A 0.27518(18) 0.54304(9) 0.76473(12) 0.0415(6) Uani d . 1.000
C C2A 0.36726(19) 0.49617(9) 0.74824(12) 0.0461(6) Uani d . 1.000
C C3A 0.32764(18) 0.48054(9) 0.64684(12) 0.0411(6) Uani d . 1.000
C C4A 0.46130(18) 0.38147(8) 0.61844(12) 0.0403(6) Uani d . 1.000
C C5A 0.54902(18) 0.35744(9) 0.55934(13) 0.0421(6) Uani d . 1.000
C C6A 0.61960(19) 0.29883(9) 0.58605(14) 0.0518(7) Uani d . 1.000
C C7A 0.6070(2) 0.26396(10) 0.66977(15) 0.0580(7) Uani d . 1.000
C C8A 0.5203(2) 0.28827(9) 0.72658(13) 0.0509(7) Uani d . 1.000
C C9A 0.44765(19) 0.34626(9) 0.70194(12) 0.0460(6) Uani d . 1.000
C C10A 0.26315(19) 0.57736(8) 0.85694(12) 0.0424(6) Uani d . 1.000
C C11A 0.3742(2) 0.57789(10) 0.93726(13) 0.0539(7) Uani d . 1.000
C C12A 0.3656(2) 0.60944(11) 1.02456(15) 0.0625(8) Uani d . 1.000
C C13A 0.2459(2) 0.64019(10) 1.03356(15) 0.0594(8) Uani d . 1.000
C C14A 0.1350(2) 0.63963(10) 0.95502(15) 0.0604(8) Uani d . 1.000
C C15A 0.1432(2) 0.60866(9) 0.86679(14) 0.0533(7) Uani d . 1.000
N N1B 0.72238(17) 0.52522(8) 0.62179(11) 0.0516(5) Uani d . 1.000
N N2B 0.69078(18) 0.56217(9) 0.69663(11) 0.0513(6) Uani d . 1.000
N N3B 0.88215(17) 0.44361(8) 0.60966(12) 0.0488(6) Uani d . 1.000
N N4B 1.04647(18) 0.39335(9) 0.49141(13) 0.0510(6) Uani d . 1.000
C C1B 0.76350(18) 0.54428(9) 0.78701(12) 0.0413(6) Uani d . 1.000
C C2B 0.84788(18) 0.49384(9) 0.77092(12) 0.0451(6) Uani d . 1.000
C C3B 0.81946(18) 0.48419(9) 0.66735(12) 0.0423(6) Uani d . 1.000
C C4B 0.94813(18) 0.38342(9) 0.63783(12) 0.0420(6) Uani d . 1.000
C C5B 1.03456(18) 0.35833(9) 0.57797(13) 0.0441(6) Uani d . 1.000
C C6B 1.0996(2) 0.29824(9) 0.60360(14) 0.0543(7) Uani d . 1.000
C C7B 1.0828(2) 0.26284(10) 0.68562(15) 0.0600(8) Uani d . 1.000
C C8B 0.9971(2) 0.28790(10) 0.74217(14) 0.0539(7) Uani d . 1.000
C C9B 0.93023(19) 0.34753(9) 0.71968(13) 0.0480(6) Uani d . 1.000
C C10B 0.75168(17) 0.57770(9) 0.87960(12) 0.0403(6) Uani d . 1.000
C C11B 0.8117(2) 0.54986(10) 0.97074(13) 0.0515(7) Uani d . 1.000
C C12B 0.8070(2) 0.58188(11) 1.05840(14) 0.0563(7) Uani d . 1.000
C C13B 0.74198(19) 0.64222(10) 1.05668(14) 0.0527(7) Uani d . 1.000
C C14B 0.6804(2) 0.67007(10) 0.96768(15) 0.0573(7) Uani d . 1.000
C C15B 0.6852(2) 0.63790(9) 0.87961(14) 0.0517(7) Uani d . 1.000
H H2NA 0.120(2) 0.5806(10) 0.6599(14) 0.059(6) Uiso d . 1.000
H H3NA 0.3590(18) 0.4435(9) 0.5292(13) 0.042(5) Uiso d . 1.000
H H2A 0.44000 0.47860 0.79430 0.0550 Uiso c RU 1.000
H H4NB 0.631(2) 0.3782(9) 0.4504(15) 0.058(6) Uiso d . 1.000
H H4NA 0.563(2) 0.4346(12) 0.4845(16) 0.076(7) Uiso d . 1.000
H H6A 0.67640 0.28270 0.54700 0.0620 Uiso c RU 1.000
H H7A 0.65550 0.22520 0.68740 0.0700 Uiso c RU 1.000
H H9A 0.39010 0.36150 0.74100 0.0550 Uiso c RU 1.000
H H11A 0.45470 0.55700 0.93240 0.0650 Uiso c RU 1.000
H H12A 0.44070 0.60990 1.07740 0.0750 Uiso c RU 1.000
H H13A 0.24060 0.66100 1.09220 0.0710 Uiso c RU 1.000
H H14A 0.05440 0.66000 0.96080 0.0720 Uiso c RU 1.000
H H15A 0.06800 0.60880 0.81400 0.0640 Uiso c RU 1.000
H H2B 0.91050 0.47090 0.81830 0.0540 Uiso c RU 1.000
H H2NB 0.624(2) 0.5897(10) 0.6809(15) 0.059(6) Uiso d . 1.000
H H3NB 0.8595(18) 0.4500(9) 0.5492(14) 0.045(5) Uiso d . 1.000
H H6B 1.15590 0.28140 0.56470 0.0650 Uiso c RU 1.000
H H4ND 1.063(2) 0.4357(11) 0.5059(15) 0.065(7) Uiso d . 1.000
H H7B 1.12810 0.22320 0.70220 0.0720 Uiso c RU 1.000
H H4NC 1.116(2) 0.3777(10) 0.4691(15) 0.062(6) Uiso d . 1.000
H H9B 0.87370 0.36350 0.75900 0.0580 Uiso c RU 1.000
H H11B 0.85550 0.50940 0.97280 0.0620 Uiso c RU 1.000
H H12B 0.84760 0.56270 1.11850 0.0680 Uiso c RU 1.000
H H13B 0.74000 0.66370 1.11550 0.0630 Uiso c RU 1.000
H H14B 0.63570 0.71020 0.96620 0.0690 Uiso c RU 1.000
H H15B 0.64320 0.65700 0.81980 0.0620 Uiso c RU 1.000

loop_
_atom_type_symbol
_atom_type_description
_atom_type_scat_dispersion_real
_atom_type_scat_dispersion_imag
_atom_type_scat_source
C C 0.0033 0.0016 'International Tables Vol C Tables 4.2.6.8 and 6.1.1.4'
H H 0.0000 0.0000 'International Tables Vol C Tables 4.2.6.8 and 6.1.1.4'
N N 0.0061 0.0033 'International Tables Vol C Tables 4.2.6.8 and 6.1.1.4'
Cl Cl 0.1484 0.1585 'International Tables Vol C Tables 4.2.6.8 and 6.1.1.4'

loop_
_geom_angle_atom_site_label_1
_geom_angle_atom_site_label_2
_geom_angle_atom_site_label_3
_geom_angle
_geom_angle_publ_flag
N2A N1A C3A 104.40(14) no
N1A N2A C1A 112.47(15) no
C3A N3A C4A 126.32(15) no
N2A C1A C2A 106.40(15) no
N2A C1A C10A 122.97(16) no
C2A C1A C10A 130.62(16) no
C1A C2A C3A 105.54(16) no
N1A N2A H2NA 116.4(13) no
C1A N2A H2NA 131.1(13) no
N1A C3A N3A 118.34(15) no
C3A N3A H3NA 114.6(13) no
C4A N3A H3NA 115.0(13) no
N1A C3A C2A 111.19(16) no
N3A C3A C2A 130.28(17) no
H4NB N4A H4NA 110.1(18) no
C5A C4A C9A 119.52(16) no
C5A N4A H4NA 109.1(14) no
N3A C4A C5A 117.59(15) no
N3A C4A C9A 122.89(16) no
C5A N4A H4NB 109.5(13) no
N4A C5A C4A 119.00(16) no
N4A C5A C6A 121.84(17) no
C4A C5A C6A 119.08(16) no
C5A C6A C7A 121.47(18) no
C6A C7A C8A 118.55(18) no
C7A C8A C9A 121.61(17) no
Cl1A C8A C7A 119.48(15) no
Cl1A C8A C9A 118.89(15) no
C4A C9A C8A 119.77(17) no
C1A C10A C11A 119.28(17) no
C1A C10A C15A 122.31(16) no
C11A C10A C15A 118.41(16) no
C10A C11A C12A 120.49(19) no
C11A C12A C13A 120.58(19) no
C12A C13A C14A 119.55(19) no
C13A C14A C15A 120.23(19) no
C10A C15A C14A 120.73(18) no
N2B N1B C3B 104.53(14) no
C3A C2A H2A 127.00 no
C1A C2A H2A 127.00 no
N1B N2B C1B 112.66(16) no
C3B N3B C4B 126.95(16) no
C5A C6A H6A 119.00 no
C7A C6A H6A 119.00 no
C8A C7A H7A 121.00 no
C6A C7A H7A 121.00 no
C8A C9A H9A 120.00 no
C4A C9A H9A 120.00 no
C10A C11A H11A 120.00 no
C12A C11A H11A 120.00 no
C11A C12A H12A 120.00 no
C13A C12A H12A 120.00 no
C14A C13A H13A 120.00 no
C12A C13A H13A 120.00 no
C13A C14A H14A 120.00 no
C15A C14A H14A 120.00 no
C10A C15A H15A 120.00 no
C14A C15A H15A 120.00 no
N2B C1B C2B 105.97(15) no
N2B C1B C10B 123.35(17) no
C2B C1B C10B 130.61(16) no
C1B C2B C3B 105.88(15) no
N1B N2B H2NB 117.3(14) no
C1B N2B H2NB 129.7(14) no
N1B C3B N3B 118.36(15) no
C3B N3B C4B 126.95(16) no
C3B N3B H3NB 115.5(13) no
C4B N3B H3NB 115.1(13) no
N1B C3B C2B 110.95(16) no
N3B C3B C2B 130.52(17) no
H4ND N4B H4NC 107.7(19) no
C5B C4B C9B 119.60(17) no
C5B N4B H4NC 109.7(13) no
N3B C4B C5B 117.48(16) no
N3B C4B C9B 122.91(17) no
C5B N4B H4ND 109.8(13) no
N4B C5B C4B 119.34(16) no
N4B C5B C6B 122.04(17) no
C4B C5B C6B 118.54(17) no
C5B C6B C7B 121.84(18) no
C6B C7B C8B 118.58(19) no
C7B C8B C9B 121.69(18) no
Cl1B C8B C7B 119.31(16) no
Cl1B C8B C9B 118.99(15) no
C4B C9B C8B 119.74(17) no
C1B C10B C11B 119.94(17) no
C1B C10B C15B 122.19(16) no
C11B C10B C15B 117.84(16) no
C10B C11B C12B 120.82(19) no
C11B C12B C13B 120.38(18) no
C12B C13B C14B 119.74(18) no
C13B C14B C15B 119.86(19) no
C10B C15B C14B 121.34(17) no
C1B C2B H2B 127.00 no
C3B C2B H2B 127.00 no
C5B C6B H6B 119.00 no
C7B C6B H6B 119.00 no
C6B C7B H7B 121.00 no
C8B C7B H7B 121.00 no
C4B C9B H9B 120.00 no
C8B C9B H9B 120.00 no
C10B C11B H11B 120.00 no
C12B C11B H11B 120.00 no
C11B C12B H12B 120.00 no
C13B C12B H12B 120.00 no
C12B C13B H13B 120.00 no
C14B C13B H13B 120.00 no
C13B C14B H14B 120.00 no
C15B C14B H14B 120.00 no
C10B C15B H15B 119.00 no
C14B C15B H15B 119.00 no

loop_
_geom_bond_atom_site_label_1
_geom_bond_atom_site_label_2
_geom_bond_distance
_geom_bond_publ_flag
Cl1A C8A 1.764(2) no
Cl1B C8B 1.761(2) no
N1A C3A 1.337(2) no
N1A N2A 1.376(2) no
N2A C1A 1.352(2) no
N3A C4A 1.408(2) no
N3A C3A 1.395(2) no
N4A C5A 1.422(3) no
C1A C10A 1.486(2) no
C1A C2A 1.383(3) no
C2A C3A 1.412(2) no
N2A H2NA 0.87(2) no
N3A H3NA 0.817(18) no
C4A C9A 1.395(2) no
N4A H4NB 0.91(2) no
N4A H4NA 0.88(2) no
C4A C5A 1.419(3) no
C5A C6A 1.395(3) no
C6A C7A 1.391(3) no
C7A C8A 1.391(3) no
C8A C9A 1.389(3) no
C10A C15A 1.398(3) no
C10A C11A 1.394(3) no
C11A C12A 1.391(3) no
C12A C13A 1.388(3) no
C13A C14A 1.378(3) no
C14A C15A 1.396(3) no
N1B N2B 1.375(2) no
N1B C3B 1.333(2) no
C2A H2A 0.9300 no
N2B C1B 1.355(2) no
N3B C4B 1.406(2) no
N3B C3B 1.394(2) no
N4B C5B 1.425(3) no
C6A H6A 0.9300 no
C7A H7A 0.9300 no
C9A H9A 0.9300 no
C11A H11A 0.9300 no
C12A H12A 0.9300 no
C13A H13A 0.9300 no
C14A H14A 0.9300 no
C15A H15A 0.9300 no
C1B C2B 1.381(3) no
C1B C10B 1.482(2) no
C2B C3B 1.417(2) no
N2B H2NB 0.87(2) no
N3B H3NB 0.830(19) no
C4B C9B 1.395(3) no
C4B C5B 1.424(3) no
N4B H4ND 0.89(2) no
N4B H4NC 0.89(2) no
C5B C6B 1.394(3) no
C6B C7B 1.389(3) no
C7B C8B 1.386(3) no
C8B C9B 1.388(3) no
C10B C11B 1.396(3) no
C10B C15B 1.395(3) no
C11B C12B 1.390(3) no
C12B C13B 1.388(3) no
C13B C14B 1.376(3) no
C14B C15B 1.397(3) no
C2B H2B 0.9300 no
C6B H6B 0.9300 no
C7B H7B 0.9300 no
C9B H9B 0.9300 no
C11B H11B 0.9300 no
C12B H12B 0.9300 no
C13B H13B 0.9300 no
C14B H14B 0.9300 no
C15B H15B 0.9300 no

loop_
_geom_hbond_atom_site_label_D
_geom_hbond_atom_site_label_H
_geom_hbond_atom_site_label_A
_geom_hbond_site_symmetry_A
_geom_hbond_distance_DH
_geom_hbond_distance_HA
_geom_hbond_distance_DA
_geom_hbond_angle_DHA
_geom_hbond_publ_flag
N2A H2NA N4B 3_666 0.87(2) 2.44(2) 3.127(3) 136(2) yes
N3A H3NA N1B 3_666 0.82(2) 2.17(2) 2.973(2) 168(2) yes
N2B H2NB N4A 3_666 0.87(2) 2.50(2) 3.159(3) 134(2) yes
N3B H3NB N1A 3_666 0.83(2) 2.20(2) 3.019(2) 169(2) yes
N4B H4ND N1A 1_655 0.89(2) 2.43(2) 3.207(3) 146(2) yes
C11B H11B Cg3 3_667 0.93 2.97 3.541(2) 121 yes

loop_
_geom_torsion_atom_site_label_1
_geom_torsion_atom_site_label_2
_geom_torsion_atom_site_label_3
_geom_torsion_atom_site_label_4
_geom_torsion
_geom_torsion_publ_flag
C3A N1A N2A C1A -0.5(2) no
N2A N1A C3A N3A -175.01(16) no
N2A N1A C3A C2A 0.5(2) no
N1A N2A C1A C2A 0.2(2) no
N1A N2A C1A C10A -178.67(16) no
C4A N3A C3A N1A -149.84(18) no
C4A N3A C3A C2A 35.7(3) no
C3A N3A C4A C5A -162.61(18) no
C3A N3A C4A C9A 18.2(3) no
N2A C1A C2A C3A 0.1(2) no
C10A C1A C2A C3A 178.87(19) no
N2A C1A C10A C11A -163.29(18) no
N2A C1A C10A C15A 17.6(3) no
C2A C1A C10A C11A 18.1(3) no
C2A C1A C10A C15A -161.0(2) no
C1A C2A C3A N1A -0.4(2) no
C1A C2A C3A N3A 174.43(19) no
N3A C4A C5A N4A -2.4(3) no
N3A C4A C5A C6A -179.06(17) no
C9A C4A C5A N4A 176.89(17) no
C9A C4A C5A C6A 0.2(3) no
N3A C4A C9A C8A 179.43(17) no
C5A C4A C9A C8A 0.2(3) no
N4A C5A C6A C7A -177.36(18) no
C4A C5A C6A C7A -0.7(3) no
C5A C6A C7A C8A 0.9(3) no
C6A C7A C8A Cl1A 177.79(15) no
C6A C7A C8A C9A -0.4(3) no
Cl1A C8A C9A C4A -178.35(14) no
C7A C8A C9A C4A -0.1(3) no
C1A C10A C11A C12A -179.78(18) no
C15A C10A C11A C12A -0.6(3) no
C1A C10A C15A C14A 179.10(17) no
C11A C10A C15A C14A -0.1(3) no
C10A C11A C12A C13A 0.8(3) no
C11A C12A C13A C14A -0.3(3) no
C12A C13A C14A C15A -0.4(3) no
C13A C14A C15A C10A 0.5(3) no
C3B N1B N2B C1B -1.2(2) no
N2B N1B C3B N3B -174.38(17) no
N2B N1B C3B C2B 1.2(2) no
N1B N2B C1B C2B 0.7(2) no
N1B N2B C1B C10B 178.09(17) no
C4B N3B C3B N1B -156.03(18) no
C4B N3B C3B C2B 29.4(3) no
C3B N3B C4B C5B -164.28(18) no
C3B N3B C4B C9B 16.9(3) no
N2B C1B C2B C3B 0.1(2) no
C10B C1B C2B C3B -177.05(19) no
N2B C1B C10B C11B 169.08(19) no
N2B C1B C10B C15B -12.8(3) no
C2B C1B C10B C11B -14.3(3) no
C2B C1B C10B C15B 163.8(2) no
C1B C2B C3B N1B -0.8(2) no
C1B C2B C3B N3B 174.08(19) no
N3B C4B C5B N4B -2.3(3) no
N3B C4B C5B C6B -179.09(17) no
C9B C4B C5B N4B 176.51(17) no
C9B C4B C5B C6B -0.3(3) no
N3B C4B C9B C8B 178.98(18) no
C5B C4B C9B C8B 0.2(3) no
N4B C5B C6B C7B -177.05(19) no
C4B C5B C6B C7B -0.4(3) no
C5B C6B C7B C8B 1.0(3) no
C6B C7B C8B Cl1B 177.56(16) no
C6B C7B C8B C9B -1.1(3) no
Cl1B C8B C9B C4B -178.18(15) no
C7B C8B C9B C4B 0.5(3) no
C1B C10B C11B C12B 177.10(18) no
C15B C10B C11B C12B -1.1(3) no
C1B C10B C15B C14B -177.09(18) no
C11B C10B C15B C14B 1.0(3) no
C10B C11B C12B C13B 0.2(3) no
C11B C12B C13B C14B 0.8(3) no
C12B C13B C14B C15B -0.8(3) no
C13B C14B C15B C10B -0.1(3) no
